data_7044892
loop_
_publ_author_name
'Zhang, Xiu-Tang'
'Chen, Hong-Tai'
'Li, Bin'
'Liu, Guang-Zeng'
'Liu, Xin-Zheng'

_publ_section_title
;
 Assembly of a series of coordination polymers built from rigid a
 tetracarboxylate ligand and flexible bis(imidazole) linker: syntheses,
 structural diversities, luminescence sensing, and photocatalytic
 properties.
;
_journal_issue 4
_journal_name_full 'Dalton transactions (Cambridge, England : 2003)'
_journal_page_first 1202
_journal_page_last 1213
_journal_paper_doi 10.1039/c7dt03761a
_journal_volume 47
_journal_year 2018
_chemical_formula_moiety 'C25 H19 N4 O4 Zn, H2 O'
_chemical_formula_sum 'C25 H21 N4 O5 Zn'
_chemical_formula_weight 522.83
_space_group_crystal_system monoclinic
_space_group_IT_number 14
_space_group_name_Hall '-P 2yn'
_space_group_name_H-M_alt 'P 1 21/n 1'
_symmetry_space_group_name_Hall '-P 2yn'
_symmetry_space_group_name_H-M 'P 1 21/n 1'
_atom_sites_solution_hydrogens mixed
_audit_creation_date 2017-11-25
_audit_creation_method
;
Olex2 1.2
(compiled 2017.08.10 svn.r3458 for OlexSys, GUI svn.r5381)
;
_audit_update_record
;
2017-11-27 deposited with the CCDC.
2017-11-28 downloaded from the CCDC.
;
_cell_angle_alpha 90
_cell_angle_beta 99.2820(10)
_cell_angle_gamma 90
_cell_formula_units_Z 4
_cell_length_a 7.7082(3)
_cell_length_b 16.2218(7)
_cell_length_c 18.5875(8)
_cell_measurement_reflns_used 7005
_cell_measurement_temperature 296(2)
_cell_measurement_theta_max 24.63
_cell_measurement_theta_min 3.06
_cell_volume 2293.77(17)
_computing_cell_refinement 'SAINT v8.34A (Bruker, 2013)'
_computing_data_collection 'Bruker SMART'
_computing_data_reduction 'SAINT v8.34A (Bruker, 2013)'
_computing_molecular_graphics 'Olex2 (Dolomanov et al., 2009)'
_computing_publication_material 'Olex2 (Dolomanov et al., 2009)'
_computing_structure_refinement 'XL (Sheldrick, 2008)'
_computing_structure_solution 'SHELXS-97 (Sheldrick, 1990)'
_diffrn_ambient_temperature 296.15
_diffrn_measured_fraction_theta_full 0.998
_diffrn_measured_fraction_theta_max 0.998
_diffrn_measurement_device_type 'CCD area detector'
_diffrn_measurement_method 'phi and omega scans'
_diffrn_radiation_monochromator graphite
_diffrn_radiation_type MoK\a
_diffrn_radiation_wavelength 0.71073
_diffrn_reflns_av_R_equivalents 0.0958
_diffrn_reflns_av_unetI/netI 0.0560
_diffrn_reflns_Laue_measured_fraction_full 0.998
_diffrn_reflns_Laue_measured_fraction_max 0.998
_diffrn_reflns_limit_h_max 9
_diffrn_reflns_limit_h_min -9
_diffrn_reflns_limit_k_max 19
_diffrn_reflns_limit_k_min -19
_diffrn_reflns_limit_l_max 22
_diffrn_reflns_limit_l_min -22
_diffrn_reflns_number 30104
_diffrn_reflns_point_group_measured_fraction_full 0.998
_diffrn_reflns_point_group_measured_fraction_max 0.998
_diffrn_reflns_theta_full 24.996
_diffrn_reflns_theta_max 24.996
_diffrn_reflns_theta_min 3.003
_exptl_absorpt_coefficient_mu 1.116
_exptl_absorpt_correction_T_max 0.7456
_exptl_absorpt_correction_T_min 0.5668
_exptl_absorpt_correction_type multi-scan
_exptl_absorpt_process_details
;
SADABS-2012/1 (Bruker,2012) was used for absorption correction.
wR2(int) was 0.0861 before and 0.0725 after correction.
The Ratio of minimum to maximum transmission is 0.7602.
The \l/2 correction factor is 0.0015.
;
_exptl_crystal_colour colourless
_exptl_crystal_density_diffrn 1.514
_exptl_crystal_density_method 'not measured'
_exptl_crystal_description block
_exptl_crystal_F_000 1076
_exptl_crystal_size_max 0.12
_exptl_crystal_size_mid 0.1
_exptl_crystal_size_min 0.08
_refine_diff_density_max 0.350
_refine_diff_density_min -0.319
_refine_diff_density_rms 0.068
_refine_ls_extinction_method none
_refine_ls_goodness_of_fit_ref 1.034
_refine_ls_hydrogen_treatment mixed
_refine_ls_matrix_type full
_refine_ls_number_parameters 322
_refine_ls_number_reflns 4044
_refine_ls_number_restraints 4
_refine_ls_restrained_S_all 13.806
_refine_ls_R_factor_all 0.0781
_refine_ls_R_factor_gt 0.0449
_refine_ls_shift/su_max 0.001
_refine_ls_shift/su_mean 0.000
_refine_ls_structure_factor_coef Fsqd
_refine_ls_weighting_details 'w=1/[\s^2^(Fo^2^)+(0.0474P)^2^+1.2956P] where P=(Fo^2^+2Fc^2^)/3'
_refine_ls_weighting_scheme calc
_refine_ls_wR_factor_gt 0.0936
_refine_ls_wR_factor_ref 0.1064
_reflns_Friedel_coverage 0.000
_reflns_number_gt 2898
_reflns_number_total 4044
_reflns_threshold_expression 'I > 2\s(I)'
_cod_data_source_file c7dt03761a2.cif
_cod_data_source_block 1558568
_cod_depositor_comments 'Adding full bibliography for 7044892--7044895.cif.'
_cod_original_cell_volume 2293.76(17)
_cod_database_code 7044892
_shelx_shelxl_version_number 2014/7
_shelx_space_group_comment
;
The symmetry employed for this shelxl refinement is uniquely defined
by the following loop, which should always be used as a source of
symmetry information in preference to the above space-group names.
They are only intended as comments.
;
_shelx_estimated_absorpt_t_max 0.916
_shelx_estimated_absorpt_t_min 0.878
_olex2_refinement_description
;
1. Fixed Uiso
 At 1.2 times of:
  All C(H) groups, All C(H,H) groups
 At 1.5 times of:
  All O(H,H) groups
2. Restrained distances
 H5B-O5 = H5A-O5
 0.82 with sigma of 0.001
 H5B-H5A
 1.38 with sigma of 0.001
 H5B-H19B_$1
 2.2 with sigma of 0.02
3.a Secondary CH2 refined with riding coordinates:
 C6(H6A,H6B), C19(H19A,H19B)
3.b Aromatic/amide H refined with riding coordinates:
 C3(H3), C4(H4), C5(H5), C9(H9), C10(H10), C12(H12), C13(H13), C15(H15),
 C16(H16), C17(H17), C18(H18), C21(H21), C23(H23), C24(H24), C25(H25)
;
_olex2_submission_special_instructions 'No special instructions were received'

loop_
_space_group_symop_operation_xyz
'x, y, z'
'-x+1/2, y+1/2, -z+1/2'
'-x, -y, -z'
'x-1/2, -y-1/2, z-1/2'

loop_
_atom_site_label
_atom_site_type_symbol
_atom_site_fract_x
_atom_site_fract_y
_atom_site_fract_z
_atom_site_U_iso_or_equiv
_atom_site_adp_type
_atom_site_occupancy
_atom_site_site_symmetry_order
_atom_site_calc_flag
_atom_site_refinement_flags_posn
C1 C 0.1826(4) 0.8932(2) 0.41187(18) 0.0320(8) Uani 1 1 d .
C2 C 0.0949(4) 0.9500(2) 0.45868(17) 0.0290(8) Uani 1 1 d .
C3 C 1.1849(5) 0.2560(3) 0.5616(2) 0.0573(12) Uani 1 1 d .
H3 H 1.0640 0.2609 0.5475 0.069 Uiso 1 1 calc R
C4 C 1.4660(5) 0.2668(2) 0.5662(2) 0.0405(9) Uani 1 1 d .
H4 H 1.5743 0.2818 0.5543 0.049 Uiso 1 1 calc R
C5 C 1.2691(5) 0.2130(3) 0.6185(2) 0.0581(12) Uani 1 1 d .
H5 H 1.2147 0.1830 0.6512 0.070 Uiso 1 1 calc R
C6 C 1.2849(5) 0.3457(2) 0.4656(2) 0.0483(10) Uani 1 1 d .
H6A H 1.1804 0.3280 0.4331 0.058 Uiso 1 1 calc R
H6B H 1.3838 0.3402 0.4397 0.058 Uiso 1 1 calc R
C7 C 0.7082(5) 0.7682(2) 0.7048(2) 0.0371(8) Uani 1 1 d .
C8 C 0.5580(4) 0.81192(19) 0.65803(18) 0.0321(8) Uani 1 1 d .
C9 C 0.3892(4) 0.8083(2) 0.67620(19) 0.0356(8) Uani 1 1 d .
H9 H 0.3696 0.7776 0.7164 0.043 Uiso 1 1 calc R
C10 C 0.2520(4) 0.8495(2) 0.63534(18) 0.0346(8) Uani 1 1 d .
H10 H 0.1405 0.8463 0.6482 0.042 Uiso 1 1 calc R
C11 C 0.2770(4) 0.89579(19) 0.57534(17) 0.0289(8) Uani 1 1 d .
C12 C 0.4458(4) 0.8982(2) 0.55707(18) 0.0326(8) Uani 1 1 d .
H12 H 0.4654 0.9280 0.5164 0.039 Uiso 1 1 calc R
C13 C 0.5834(4) 0.8574(2) 0.59833(18) 0.0345(8) Uani 1 1 d .
H13 H 0.6951 0.8606 0.5856 0.041 Uiso 1 1 calc R
C14 C 0.1319(4) 0.94675(19) 0.53500(17) 0.0290(8) Uani 1 1 d .
C15 C -0.0354(4) 1.0030(2) 0.42560(18) 0.0324(8) Uani 1 1 d .
H15 H -0.0591 1.0050 0.3750 0.039 Uiso 1 1 calc R
C16 C 1.1093(4) 0.6264(2) 0.70714(19) 0.0371(9) Uani 1 1 d .
H16 H 1.1030 0.6801 0.6894 0.044 Uiso 1 1 calc R
C17 C 1.0561(5) 0.5163(2) 0.76211(19) 0.0409(9) Uani 1 1 d .
H17 H 1.0056 0.4790 0.7906 0.049 Uiso 1 1 calc R
C18 C 1.1885(5) 0.4994(2) 0.7260(2) 0.0447(9) Uani 1 1 d .
H18 H 1.2456 0.4491 0.7246 0.054 Uiso 1 1 calc R
C19 C 1.3578(5) 0.5811(2) 0.6444(2) 0.0439(9) Uani 1 1 d .
H19A H 1.4643 0.5525 0.6658 0.053 Uiso 1 1 calc R
H19B H 1.3855 0.6393 0.6420 0.053 Uiso 1 1 calc DR
C20 C 1.2994(4) 0.5492(2) 0.56835(19) 0.0363(9) Uani 1 1 d .
C21 C 1.3182(4) 0.4665(2) 0.55309(19) 0.0380(9) Uani 1 1 d .
H21 H 1.3682 0.4312 0.5901 0.046 Uiso 1 1 calc R
C22 C 1.2645(4) 0.4353(2) 0.48404(19) 0.0373(9) Uani 1 1 d .
C23 C 1.1946(5) 0.4891(2) 0.4292(2) 0.0475(10) Uani 1 1 d .
H23 H 1.1602 0.4694 0.3821 0.057 Uiso 1 1 calc R
C24 C 1.1755(5) 0.5711(3) 0.4436(2) 0.0552(11) Uani 1 1 d .
H24 H 1.1281 0.6066 0.4063 0.066 Uiso 1 1 calc R
C25 C 1.2267(5) 0.6012(2) 0.5135(2) 0.0466(10) Uani 1 1 d .
H25 H 1.2117 0.6567 0.5233 0.056 Uiso 1 1 calc R
N1 N 1.0066(4) 0.59638(17) 0.75081(15) 0.0363(7) Uani 1 1 d .
N2 N 1.2234(4) 0.57001(17) 0.69171(15) 0.0369(7) Uani 1 1 d .
N4 N 1.3124(4) 0.29087(17) 0.52872(16) 0.0395(7) Uani 1 1 d .
O1 O 0.1878(3) 0.81838(15) 0.42416(14) 0.0437(6) Uani 1 1 d .
O2 O 0.2454(3) 0.92696(15) 0.35968(13) 0.0424(6) Uani 1 1 d .
O3 O 0.6661(3) 0.71909(17) 0.75099(14) 0.0555(7) Uani 1 1 d .
O4 O 0.8602(3) 0.78168(16) 0.69486(15) 0.0543(7) Uani 1 1 d .
Zn1 Zn 0.85957(5) 0.66269(2) 0.81109(2) 0.03302(15) Uani 1 1 d .
N3 N 1.4477(4) 0.22005(18) 0.62116(16) 0.0379(7) Uani 1 1 d .
O5 O 0.1035(5) 1.0497(2) 0.2516(2) 0.0930(11) Uani 1 1 d D
H5A H 0.084(6) 1.0991(6) 0.246(2) 0.140 Uiso 1 1 d DR
H5B H 0.175(4) 1.0383(19) 0.2880(13) 0.140 Uiso 1 1 d DR

loop_
_atom_site_aniso_label
_atom_site_aniso_U_11
_atom_site_aniso_U_22
_atom_site_aniso_U_33
_atom_site_aniso_U_23
_atom_site_aniso_U_13
_atom_site_aniso_U_12
C1 0.0234(18) 0.040(2) 0.031(2) -0.0077(17) 0.0009(15) 0.0063(16)
C2 0.0261(18) 0.0325(19) 0.0293(19) -0.0021(15) 0.0069(15) 0.0050(15)
C3 0.029(2) 0.066(3) 0.076(3) 0.020(3) 0.003(2) 0.001(2)
C4 0.033(2) 0.040(2) 0.049(2) 0.0008(19) 0.0092(18) 0.0010(17)
C5 0.034(2) 0.068(3) 0.074(3) 0.019(3) 0.014(2) -0.002(2)
C6 0.056(3) 0.050(2) 0.038(2) -0.004(2) 0.0049(19) 0.006(2)
C7 0.036(2) 0.034(2) 0.041(2) 0.0005(18) 0.0045(17) 0.0069(17)
C8 0.032(2) 0.0288(18) 0.034(2) -0.0023(16) 0.0007(16) 0.0032(15)
C9 0.039(2) 0.0327(19) 0.034(2) 0.0081(16) 0.0049(17) 0.0003(16)
C10 0.0289(19) 0.039(2) 0.036(2) 0.0006(17) 0.0068(16) 0.0033(16)
C11 0.0289(19) 0.0288(18) 0.0283(18) -0.0035(15) 0.0021(15) 0.0058(15)
C12 0.036(2) 0.0351(19) 0.0271(18) 0.0027(15) 0.0057(16) 0.0046(16)
C13 0.0276(19) 0.038(2) 0.038(2) 0.0027(17) 0.0067(16) 0.0065(16)
C14 0.0265(18) 0.0313(18) 0.0290(18) -0.0008(15) 0.0037(14) 0.0036(15)
C15 0.0317(19) 0.044(2) 0.0209(17) 0.0002(16) 0.0014(15) 0.0089(16)
C16 0.041(2) 0.034(2) 0.038(2) -0.0006(17) 0.0128(18) -0.0011(17)
C17 0.048(2) 0.039(2) 0.038(2) 0.0086(18) 0.0123(18) 0.0020(18)
C18 0.051(2) 0.038(2) 0.046(2) 0.0051(19) 0.0114(19) 0.0103(19)
C19 0.041(2) 0.044(2) 0.051(2) -0.0046(19) 0.0184(19) -0.0036(18)
C20 0.0297(19) 0.042(2) 0.041(2) 0.0001(18) 0.0154(17) 0.0008(16)
C21 0.034(2) 0.046(2) 0.034(2) 0.0075(18) 0.0076(16) 0.0052(17)
C22 0.032(2) 0.043(2) 0.038(2) 0.0023(18) 0.0075(16) 0.0024(17)
C23 0.048(2) 0.055(3) 0.038(2) 0.001(2) 0.0010(19) 0.002(2)
C24 0.054(3) 0.051(3) 0.058(3) 0.015(2) 0.001(2) 0.007(2)
C25 0.044(2) 0.037(2) 0.059(3) 0.003(2) 0.011(2) 0.0028(18)
N1 0.0371(17) 0.0376(18) 0.0360(17) 0.0027(14) 0.0111(14) 0.0025(14)
N2 0.0376(17) 0.0370(17) 0.0386(17) -0.0004(14) 0.0135(14) 0.0007(14)
N4 0.0406(19) 0.0359(17) 0.0414(18) 0.0025(15) 0.0051(15) 0.0044(15)
O1 0.0399(15) 0.0395(16) 0.0530(16) -0.0058(13) 0.0111(12) 0.0067(12)
O2 0.0465(15) 0.0463(15) 0.0380(14) -0.0037(12) 0.0171(12) 0.0089(12)
O3 0.0422(16) 0.071(2) 0.0518(17) 0.0246(16) 0.0026(13) 0.0122(14)
O4 0.0326(15) 0.0572(18) 0.071(2) 0.0162(15) 0.0021(14) 0.0102(13)
Zn1 0.0296(2) 0.0381(3) 0.0318(2) 0.00576(19) 0.00651(16) 0.00053(19)
N3 0.0284(16) 0.0427(18) 0.0433(18) 0.0051(15) 0.0076(14) -0.0001(13)
O5 0.084(3) 0.092(3) 0.097(3) -0.002(2) -0.005(2) -0.015(2)

loop_
_atom_type_symbol
_atom_type_description
_atom_type_scat_dispersion_real
_atom_type_scat_dispersion_imag
_atom_type_scat_source
C C 0.0033 0.0016 'International Tables Vol C Tables 4.2.6.8 and 6.1.1.4'
H H 0.0000 0.0000 'International Tables Vol C Tables 4.2.6.8 and 6.1.1.4'
N N 0.0061 0.0033 'International Tables Vol C Tables 4.2.6.8 and 6.1.1.4'
O O 0.0106 0.0060 'International Tables Vol C Tables 4.2.6.8 and 6.1.1.4'
Zn Zn 0.2839 1.4301 'International Tables Vol C Tables 4.2.6.8 and 6.1.1.4'

loop_
_geom_angle_atom_site_label_1
_geom_angle_atom_site_label_2
_geom_angle_atom_site_label_3
_geom_angle
_geom_angle_site_symmetry_1
_geom_angle_site_symmetry_3
O1 C1 C2 120.1(3) . .
O1 C1 O2 123.9(3) . .
O2 C1 C2 116.0(3) . .
C14 C2 C1 121.7(3) . .
C15 C2 C1 119.0(3) . .
C15 C2 C14 119.1(3) . .
C5 C3 H3 127.0 . .
C5 C3 N4 106.1(3) . .
N4 C3 H3 127.0 . .
N4 C4 H4 123.7 . .
N3 C4 H4 123.7 . .
N3 C4 N4 112.5(3) . .
C3 C5 H5 125.1 . .
C3 C5 N3 109.8(4) . .
N3 C5 H5 125.1 . .
H6A C6 H6B 107.6 . .
C22 C6 H6A 108.7 . .
C22 C6 H6B 108.7 . .
N4 C6 H6A 108.7 . .
N4 C6 H6B 108.7 . .
N4 C6 C22 114.3(3) . .
O3 C7 C8 115.7(3) . .
O4 C7 C8 119.3(3) . .
O4 C7 O3 125.0(3) . .
C9 C8 C7 119.9(3) . .
C13 C8 C7 121.5(3) . .
C13 C8 C9 118.5(3) . .
C8 C9 H9 119.7 . .
C10 C9 C8 120.7(3) . .
C10 C9 H9 119.7 . .
C9 C10 H10 119.5 . .
C9 C10 C11 121.0(3) . .
C11 C10 H10 119.5 . .
C10 C11 C12 117.9(3) . .
C10 C11 C14 121.0(3) . .
C12 C11 C14 120.9(3) . .
C11 C12 H12 119.5 . .
C13 C12 C11 121.0(3) . .
C13 C12 H12 119.5 . .
C8 C13 C12 120.8(3) . .
C8 C13 H13 119.6 . .
C12 C13 H13 119.6 . .
C2 C14 C11 122.9(3) . .
C15 C14 C2 118.2(3) 3_576 .
C15 C14 C11 118.8(3) 3_576 .
C2 C15 C14 122.7(3) . 3_576
C2 C15 H15 118.6 . .
C14 C15 H15 118.6 3_576 .
N1 C16 H16 124.4 . .
N1 C16 N2 111.2(3) . .
N2 C16 H16 124.4 . .
C18 C17 H17 125.2 . .
C18 C17 N1 109.6(3) . .
N1 C17 H17 125.2 . .
C17 C18 H18 126.6 . .
C17 C18 N2 106.8(3) . .
N2 C18 H18 126.6 . .
H19A C19 H19B 107.8 . .
C20 C19 H19A 109.1 . .
C20 C19 H19B 109.1 . .
N2 C19 H19A 109.1 . .
N2 C19 H19B 109.1 . .
N2 C19 C20 112.7(3) . .
C21 C20 C19 120.1(3) . .
C25 C20 C19 120.8(3) . .
C25 C20 C21 119.2(3) . .
C20 C21 H21 119.3 . .
C22 C21 C20 121.4(3) . .
C22 C21 H21 119.3 . .
C21 C22 C6 122.5(3) . .
C21 C22 C23 118.5(3) . .
C23 C22 C6 118.9(3) . .
C22 C23 H23 119.7 . .
C24 C23 C22 120.7(4) . .
C24 C23 H23 119.7 . .
C23 C24 H24 119.9 . .
C23 C24 C25 120.2(4) . .
C25 C24 H24 119.9 . .
C20 C25 C24 120.1(4) . .
C20 C25 H25 120.0 . .
C24 C25 H25 120.0 . .
C16 N1 C17 105.5(3) . .
C16 N1 Zn1 126.2(2) . .
C17 N1 Zn1 126.1(2) . .
C16 N2 C18 106.9(3) . .
C16 N2 C19 126.6(3) . .
C18 N2 C19 126.4(3) . .
C3 N4 C6 126.3(3) . .
C4 N4 C3 106.8(3) . .
C4 N4 C6 126.9(3) . .
C1 O2 Zn1 106.3(2) . 4_575
C7 O3 Zn1 115.7(2) . .
O2 Zn1 N1 100.99(11) 4_676 .
O2 Zn1 N3 112.92(11) 4_676 2_756
O3 Zn1 N1 112.21(11) . .
O3 Zn1 O2 104.50(11) . 4_676
O3 Zn1 N3 124.24(12) . 2_756
N3 Zn1 N1 99.74(11) 2_756 .
C4 N3 C5 104.8(3) . .
C4 N3 Zn1 126.8(2) . 2_746
C5 N3 Zn1 128.2(3) . 2_746
H5A O5 H5B 114.5(2) . .

loop_
_geom_bond_atom_site_label_1
_geom_bond_atom_site_label_2
_geom_bond_distance
_geom_bond_site_symmetry_2
C1 C2 1.501(4) .
C1 O1 1.234(4) .
C1 O2 1.276(4) .
C2 C14 1.402(4) .
C2 C15 1.388(4) .
C3 H3 0.9300 .
C3 C5 1.343(5) .
C3 N4 1.361(5) .
C4 H4 0.9300 .
C4 N4 1.331(4) .
C4 N3 1.298(4) .
C5 H5 0.9300 .
C5 N3 1.375(4) .
C6 H6A 0.9700 .
C6 H6B 0.9700 .
C6 C22 1.508(5) .
C6 N4 1.459(5) .
C7 C8 1.509(5) .
C7 O3 1.252(4) .
C7 O4 1.234(4) .
C8 C9 1.397(4) .
C8 C13 1.373(5) .
C9 H9 0.9300 .
C9 C10 1.372(5) .
C10 H10 0.9300 .
C10 C11 1.384(4) .
C11 C12 1.397(4) .
C11 C14 1.492(4) .
C12 H12 0.9300 .
C12 C13 1.375(4) .
C13 H13 0.9300 .
C14 C15 1.389(4) 3_576
C15 C14 1.389(4) 3_576
C15 H15 0.9300 .
C16 H16 0.9300 .
C16 N1 1.315(4) .
C16 N2 1.332(4) .
C17 H17 0.9300 .
C17 C18 1.337(5) .
C17 N1 1.361(4) .
C18 H18 0.9300 .
C18 N2 1.358(4) .
C19 H19A 0.9700 .
C19 H19B 0.9700 .
C19 C20 1.504(5) .
C19 N2 1.475(4) .
C20 C21 1.383(5) .
C20 C25 1.371(5) .
C21 H21 0.9300 .
C21 C22 1.380(5) .
C22 C23 1.384(5) .
C23 H23 0.9300 .
C23 C24 1.369(5) .
C24 H24 0.9300 .
C24 C25 1.385(5) .
C25 H25 0.9300 .
N1 Zn1 2.026(3) .
O2 Zn1 1.990(2) 4_575
O3 Zn1 1.942(2) .
Zn1 O2 1.990(2) 4_676
Zn1 N3 2.014(3) 2_756
N3 Zn1 2.014(3) 2_746
O5 H5A 0.8201(10) .
O5 H5B 0.8207(11) .
